data_2108005
loop_
_publ_author_name
'Perdih, Franc'

_publ_section_title
;
 Cu^II^ and Zn^II^ \b-diketonate coordination polymers based on
 pyrimidin-2-amine, pyrazine and 1,2-bis(4-pyridyl)ethane
;
_journal_coeditor_code EB5048
_journal_issue 6
_journal_name_full 'Acta Crystallographica Section B'
_journal_page_first 828
_journal_page_last 835
_journal_paper_doi 10.1107/S2052520616014566
_journal_volume 72
_journal_year 2016
_chemical_formula_moiety 'C24 H16 Cu F6 N2 O4'
_chemical_formula_sum 'C24 H16 Cu F6 N2 O4'
_chemical_formula_weight 573.93
_space_group_crystal_system monoclinic
_space_group_IT_number 12
_space_group_name_Hall '-C 2y'
_space_group_name_H-M_alt 'C 1 2/m 1'
_symmetry_space_group_name_Hall '-C 2y'
_symmetry_space_group_name_H-M 'C 1 2/m 1'
_atom_sites_solution_hydrogens geom
_audit_creation_method SHELXL-2014/7
_cell_angle_alpha 90
_cell_angle_beta 121.097(2)
_cell_angle_gamma 90
_cell_formula_units_Z 2
_cell_length_a 16.6980(4)
_cell_length_b 7.5724(2)
_cell_length_c 11.9436(3)
_cell_measurement_reflns_used 1565
_cell_measurement_temperature 293(2)
_cell_measurement_theta_max 27.48
_cell_measurement_theta_min 1.00
_cell_volume 1293.17(6)
_computing_cell_refinement 'DENZO-SMN (Otwinowski & Minor, 1997)'
_computing_data_collection 'KappaCCD Reference Manual (Nonius, 1998)'
_computing_data_reduction 'DENZO-SMN (Otwinowski & Minor, 1997)'
_computing_molecular_graphics 'Mercury (Macrae, 2006)'
_computing_structure_refinement 'SHELXL-2014/7 (Sheldrick, 2015)'
_computing_structure_solution 'SIR97 (Altomare et al., 1999)'
_diffrn_ambient_temperature 293(2)
_diffrn_detector_area_resol_mean 0.055
_diffrn_measured_fraction_theta_full 0.978
_diffrn_measured_fraction_theta_max 0.982
_diffrn_measurement_device_type
;
Nonius KappaCCD area-detector diffractometer
;
_diffrn_measurement_method '\w scans'
_diffrn_radiation_type MoK\a
_diffrn_radiation_wavelength 0.71073
_diffrn_reflns_av_R_equivalents 0.0155
_diffrn_reflns_limit_h_max 21
_diffrn_reflns_limit_h_min -21
_diffrn_reflns_limit_k_max 9
_diffrn_reflns_limit_k_min -9
_diffrn_reflns_limit_l_max 15
_diffrn_reflns_limit_l_min -15
_diffrn_reflns_number 2852
_diffrn_reflns_theta_full 25.242
_diffrn_reflns_theta_max 27.482
_diffrn_reflns_theta_min 5.054
_exptl_absorpt_coefficient_mu 0.919
_exptl_absorpt_correction_T_max 1.000
_exptl_absorpt_correction_T_min 0.820
_exptl_absorpt_correction_type multi-scan
_exptl_absorpt_process_details 'SCALEPACK (Otwinowski & Minor, 1997)'
_exptl_crystal_colour green
_exptl_crystal_density_diffrn 1.474
_exptl_crystal_description prism
_exptl_crystal_F_000 578
_exptl_crystal_size_max 0.250
_exptl_crystal_size_mid 0.180
_exptl_crystal_size_min 0.130
_refine_diff_density_max 0.409
_refine_diff_density_min -0.395
_refine_ls_extinction_coef 0.078(13)
_refine_ls_extinction_expression Fc^*^=kFc[1+0.001xFc^2^\l^3^/sin(2\q)]^-1/4^
_refine_ls_extinction_method 'SHELXL-2014/7 (Sheldrick, 2015)'
_refine_ls_goodness_of_fit_ref 1.070
_refine_ls_hydrogen_treatment constr
_refine_ls_matrix_type full
_refine_ls_number_parameters 122
_refine_ls_number_reflns 1571
_refine_ls_number_restraints 3
_refine_ls_restrained_S_all 1.069
_refine_ls_R_factor_all 0.0451
_refine_ls_R_factor_gt 0.0439
_refine_ls_shift/su_max 0.000
_refine_ls_shift/su_mean 0.000
_refine_ls_structure_factor_coef Fsqd
_refine_ls_weighting_details 'w=1/[\s^2^(Fo^2^)+(0.0919P)^2^+0.3544P] where P=(Fo^2^+2Fc^2^)/3'
_refine_ls_weighting_scheme calc
_refine_ls_wR_factor_gt 0.1270
_refine_ls_wR_factor_ref 0.1285
_reflns_number_gt 1511
_reflns_number_total 1571
_reflns_threshold_expression 'I > 2\s(I)'
_cod_data_source_file eb5048sup1.cif
_cod_data_source_block 3
_cod_depositor_comments 'Adding full bibliography for 2108003--2108008.cif.'
_cod_database_code 2108005
_cod_database_fobs_code 2108005
_shelx_space_group_comment
;
The symmetry employed for this shelxl refinement is uniquely defined
by the following loop, which should always be used as a source of
symmetry information in preference to the above space-group names.
They are only intended as comments.
;
_shelx_estimated_absorpt_t_min 0.803
_shelx_estimated_absorpt_t_max 0.890

loop_
_space_group_symop_operation_xyz
'x, y, z'
'-x, y, -z'
'x+1/2, y+1/2, z'
'-x+1/2, y+1/2, -z'
'-x, -y, -z'
'x, -y, z'
'-x+1/2, -y+1/2, -z'
'x+1/2, -y+1/2, z'

loop_
_atom_site_type_symbol
_atom_site_label
_atom_site_fract_x
_atom_site_fract_y
_atom_site_fract_z
_atom_site_U_iso_or_equiv
_atom_site_adp_type
_atom_site_calc_flag
_atom_site_occupancy
_atom_site_disorder_assembly
_atom_site_disorder_group
Cu Cu1 0.0000 0.0000 0.0000 0.0563(3) Uani d 1 . .
F F1 -0.0937(3) 0.0000 0.3519(4) 0.242(4) Uani d 1 . .
F F2 -0.1780(2) -0.1337(7) 0.1778(4) 0.231(2) Uani d 1 . .
O O1 -0.07818(15) 0.0000 0.0774(2) 0.0657(5) Uani d 1 . .
O O2 0.11542(15) 0.0000 0.1710(2) 0.0648(5) Uani d 1 . .
N N1 0.0000 0.3173(3) 0.0000 0.0654(6) Uani d 1 . .
C C1 -0.1221(4) 0.0000 0.2317(5) 0.141(3) Uani d 1 . .
C C2 -0.0446(2) 0.0000 0.1987(3) 0.0713(8) Uani d 1 . .
C C3 0.0452(3) 0.0000 0.2981(4) 0.0843(11) Uani d 1 . .
H H3 0.0566 0.0000 0.3830 0.101 Uiso calc 1 . .
C C4 0.1235(2) 0.0000 0.2816(3) 0.0613(6) Uani d 1 A .
C C5 0.2196(3) 0.0000 0.3953(3) 0.0741(8) Uani d 1 . .
C C6 0.2919(4) 0.0536(10) 0.3757(6) 0.100(3) Uani d 0.5 A -1
H H6 0.2786 0.0820 0.2920 0.120 Uiso calc 0.5 A -1
C C7 0.3819(4) 0.0642(13) 0.4789(8) 0.131(4) Uani d 0.5 A -1
H H7 0.4295 0.0994 0.4652 0.157 Uiso calc 0.5 A -1
C C8 0.4019(5) 0.023(8) 0.6034(7) 0.139(9) Uani d 0.5 A -1
H H8 0.4632 0.0298 0.6732 0.167 Uiso calc 0.5 A -1
C C9 0.3339(5) -0.028(4) 0.6249(6) 0.111(7) Uani d 0.5 A -1
H H9 0.3487 -0.0608 0.7086 0.133 Uiso calc 0.5 A -1
C C10 0.2410(4) -0.0328(15) 0.5220(4) 0.088(3) Uani d 0.5 A -1
H H10 0.1935 -0.0577 0.5385 0.106 Uiso calc 0.5 A -1
C C11 0.06978(16) 0.4086(3) 0.0067(3) 0.0703(5) Uani d 1 . .
H H11 0.1201 0.3486 0.0115 0.084 Uiso calc 1 . .

loop_
_atom_site_aniso_label
_atom_site_aniso_U_11
_atom_site_aniso_U_22
_atom_site_aniso_U_33
_atom_site_aniso_U_12
_atom_site_aniso_U_13
_atom_site_aniso_U_23
Cu1 0.0539(3) 0.0681(4) 0.0494(3) 0.000 0.0284(2) 0.000
F1 0.129(3) 0.539(11) 0.106(3) 0.000 0.094(2) 0.000
F2 0.144(2) 0.393(7) 0.205(4) -0.102(3) 0.125(2) -0.020(3)
O1 0.0584(10) 0.0840(14) 0.0591(11) 0.000 0.0335(9) 0.000
O2 0.0586(10) 0.0842(14) 0.0525(10) 0.000 0.0293(9) 0.000
N1 0.0621(13) 0.0593(13) 0.0701(14) 0.000 0.0308(11) 0.000
C1 0.075(3) 0.280(10) 0.087(3) 0.000 0.055(3) 0.000
C2 0.0708(17) 0.092(2) 0.0648(17) 0.000 0.0445(15) 0.000
C3 0.076(2) 0.129(3) 0.0542(15) 0.000 0.0387(15) 0.000
C4 0.0654(15) 0.0655(15) 0.0509(13) 0.000 0.0286(12) 0.000
C5 0.0711(18) 0.085(2) 0.0557(16) 0.000 0.0255(14) 0.000
C6 0.064(2) 0.142(9) 0.078(3) 0.008(3) 0.026(2) 0.012(3)
C7 0.065(3) 0.184(12) 0.113(5) 0.008(4) 0.024(3) 0.011(5)
C8 0.093(4) 0.17(3) 0.084(3) 0.012(10) -0.005(3) -0.013(10)
C9 0.103(4) 0.13(2) 0.059(2) 0.008(6) 0.015(2) 0.003(4)
C10 0.100(3) 0.095(10) 0.0540(19) 0.006(3) 0.028(2) 0.003(2)
C11 0.0604(10) 0.0682(13) 0.0813(14) 0.0037(9) 0.0359(10) -0.0010(11)

loop_
_atom_type_symbol
_atom_type_description
_atom_type_scat_dispersion_real
_atom_type_scat_dispersion_imag
_atom_type_scat_source
C C 0.0033 0.0016 'International Tables Vol C Tables 4.2.6.8 and 6.1.1.4'
H H 0.0000 0.0000 'International Tables Vol C Tables 4.2.6.8 and 6.1.1.4'
Cu Cu 0.3201 1.2651 'International Tables Vol C Tables 4.2.6.8 and 6.1.1.4'
F F 0.0171 0.0103 'International Tables Vol C Tables 4.2.6.8 and 6.1.1.4'
N N 0.0061 0.0033 'International Tables Vol C Tables 4.2.6.8 and 6.1.1.4'
O O 0.0106 0.0060 'International Tables Vol C Tables 4.2.6.8 and 6.1.1.4'

loop_
_geom_angle_atom_site_label_1
_geom_angle_atom_site_label_2
_geom_angle_atom_site_label_3
_geom_angle_site_symmetry_1
_geom_angle_site_symmetry_3
_geom_angle
O1 Cu1 O1 . 5 180.0
O1 Cu1 O2 . . 92.56(9)
O1 Cu1 O2 5 . 87.43(9)
O1 Cu1 O2 . 5 87.43(9)
O1 Cu1 O2 5 5 92.57(9)
O2 Cu1 O2 . 5 180.0
O1 Cu1 N1 . 5 90.0
O1 Cu1 N1 5 5 90.0
O2 Cu1 N1 . 5 90.0
O2 Cu1 N1 5 5 90.0
O1 Cu1 N1 . . 90.0
O1 Cu1 N1 5 . 90.0
O2 Cu1 N1 . . 90.0
O2 Cu1 N1 5 . 90.0
N1 Cu1 N1 5 . 180.0
C2 O1 Cu1 . . 122.6(2)
C4 O2 Cu1 . . 127.6(2)
C11 N1 C11 2 . 116.9(3)
C11 N1 Cu1 2 . 121.53(14)
C11 N1 Cu1 . . 121.53(14)
F1 C1 F2 . . 108.4(3)
F1 C1 F2 . 6 108.4(3)
F2 C1 F2 . 6 102.2(6)
F1 C1 C2 . . 115.0(4)
F2 C1 C2 . . 111.0(3)
F2 C1 C2 6 . 111.0(3)
O1 C2 C3 . . 130.3(3)
O1 C2 C1 . . 111.3(3)
C3 C2 C1 . . 118.4(3)
C2 C3 C4 . . 124.3(3)
C2 C3 H3 . . 117.9
C4 C3 H3 . . 117.9
O2 C4 C3 . . 122.7(3)
O2 C4 C5 . . 116.3(3)
C3 C4 C5 . . 121.0(3)
C10 C5 C6 . . 118.3(5)
C10 C5 C4 . . 123.4(4)
C6 C5 C4 . . 117.9(4)
C7 C6 C5 . . 120.4(6)
C7 C6 H6 . . 119.8
C5 C6 H6 . . 119.8
C6 C7 C8 . . 119.9(9)
C6 C7 H7 . . 120.0
C8 C7 H7 . . 120.0
C9 C8 C7 . . 120.8(6)
C9 C8 H8 . . 119.6
C7 C8 H8 . . 119.6
C8 C9 C10 . . 120.3(10)
C8 C9 H9 . . 119.9
C10 C9 H9 . . 119.9
C5 C10 C9 . . 119.9(7)
C5 C10 H10 . . 120.0
C9 C10 H10 . . 120.0
N1 C11 C11 . 6_565 121.53(14)
N1 C11 H11 . . 119.2
C11 C11 H11 6_565 . 119.2

loop_
_geom_bond_atom_site_label_1
_geom_bond_atom_site_label_2
_geom_bond_site_symmetry_2
_geom_bond_distance
Cu1 O1 . 1.951(2)
Cu1 O1 5 1.951(2)
Cu1 O2 . 1.954(2)
Cu1 O2 5 1.954(2)
Cu1 N1 5 2.403(3)
Cu1 N1 . 2.403(3)
F1 C1 . 1.258(6)
F2 C1 . 1.301(5)
O1 C2 . 1.254(4)
O2 C4 . 1.257(3)
N1 C11 2 1.321(3)
N1 C11 . 1.321(3)
C1 F2 6 1.301(5)
C1 C2 . 1.534(5)
C2 C3 . 1.349(5)
C3 C4 . 1.418(5)
C3 H3 . 0.9300
C4 C5 . 1.473(5)
C5 C10 . 1.387(6)
C5 C6 . 1.403(7)
C6 C7 . 1.367(8)
C6 H6 . 0.9300
C7 C8 . 1.382(17)
C7 H7 . 0.9300
C8 C9 . 1.34(2)
C8 H8 . 0.9300
C9 C10 . 1.395(8)
C9 H9 . 0.9300
C10 H10 . 0.9300
C11 C11 6_565 1.384(5)
C11 H11 . 0.9300

loop_
_geom_hbond_atom_site_label_D
_geom_hbond_atom_site_label_H
_geom_hbond_atom_site_label_A
_geom_hbond_distance_DH
_geom_hbond_distance_HA
_geom_hbond_distance_DA
_geom_hbond_angle_DHA
C3 H3 F1 0.93 2.34 2.708(8) 103

loop_
_geom_torsion_atom_site_label_1
_geom_torsion_atom_site_label_2
_geom_torsion_atom_site_label_3
_geom_torsion_atom_site_label_4
_geom_torsion_site_symmetry_1
_geom_torsion_site_symmetry_4
_geom_torsion
Cu1 O1 C2 C3 . . 0.0000(10)
Cu1 O1 C2 C1 . . 180.000000
F1 C1 C2 O1 . . 180.0000(10)
F2 C1 C2 O1 . . 56.5(4)
F2 C1 C2 O1 6 . -56.5(4)
F1 C1 C2 C3 . . 0.0000(10)
F2 C1 C2 C3 . . -123.5(4)
F2 C1 C2 C3 6 . 123.5(4)
O1 C2 C3 C4 . . 0.0000(10)
C1 C2 C3 C4 . . 180.000000
Cu1 O2 C4 C3 . . 0.0000(10)
Cu1 O2 C4 C5 . . 180.0000(10)
C2 C3 C4 O2 . . 0.0000(10)
C2 C3 C4 C5 . . 180.0000(10)
O2 C4 C5 C10 . . -167.6(6)
C3 C4 C5 C10 . . 12.4(6)
O2 C4 C5 C6 . . 19.1(3)
C3 C4 C5 C6 . . -160.9(3)
C10 C5 C6 C7 . . 3.2(9)
C4 C5 C6 C7 . . 176.9(6)
C5 C6 C7 C8 . . 0(3)
C6 C7 C8 C9 . . 0(5)
C7 C8 C9 C10 . . -3(6)
C6 C5 C10 C9 . . -6.0(19)
C4 C5 C10 C9 . . -179.2(16)
C8 C9 C10 C5 . . 6(4)
C11 N1 C11 C11 2 6_565 -0.001000
Cu1 N1 C11 C11 . 6_565 180.000000
